data_7214470
loop_
_publ_author_name
'Yang, Wei'
'Wang, Chiming'
'Ma, Qi'
'Liu, Chenxi'
'Wang, Hailong'
'Jiang, Jianzhuang'

_publ_section_title
;
 Synthesis, crystal structures, and luminescence properties of seven
 tripodal imidazole-based Zn/Cd(ii) coordination polymers induced by
 tricarboxylates
;
_journal_issue 21
_journal_name_full CrystEngComm
_journal_page_first 4554
_journal_paper_doi 10.1039/c4ce00212a
_journal_volume 16
_journal_year 2014
_chemical_formula_sum 'C30 H23 N6 O9 Zn1.5'
_chemical_formula_weight 709.60
_chemical_name_systematic
; 
 ? 
;
_space_group_IT_number 15
_symmetry_cell_setting monoclinic
_symmetry_space_group_name_Hall '-C 2yc'
_symmetry_space_group_name_H-M 'C 1 2/c 1'
_atom_sites_solution_hydrogens geom
_atom_sites_solution_primary direct
_atom_sites_solution_secondary difmap
_audit_creation_method SHELXL-97
_cell_angle_alpha 90.00
_cell_angle_beta 134.36(3)
_cell_angle_gamma 90.00
_cell_formula_units_Z 8
_cell_length_a 37.342(7)
_cell_length_b 8.2819(4)
_cell_length_c 26.577(9)
_cell_measurement_reflns_used 3174
_cell_measurement_temperature 293(2)
_cell_measurement_theta_max 27.94
_cell_measurement_theta_min 2.98
_cell_volume 5876(4)
_computing_structure_refinement 'SHELXL-97 (Sheldrick, 1997)'
_diffrn_ambient_temperature 293(2)
_diffrn_detector_area_resol_mean 16.2141
_diffrn_measured_fraction_theta_full 0.999
_diffrn_measured_fraction_theta_max 0.999
_diffrn_measurement_device_type 'Xcalibur, Eos, Gemini'
_diffrn_measurement_method '\w scans'
_diffrn_radiation_monochromator graphite
_diffrn_radiation_source 'fine-focus sealed tube'
_diffrn_radiation_type MoK\a
_diffrn_radiation_wavelength 0.71073
_diffrn_reflns_av_R_equivalents 0.0781
_diffrn_reflns_av_sigmaI/netI 0.0833
_diffrn_reflns_limit_h_max 44
_diffrn_reflns_limit_h_min -44
_diffrn_reflns_limit_k_max 9
_diffrn_reflns_limit_k_min -9
_diffrn_reflns_limit_l_max 31
_diffrn_reflns_limit_l_min -31
_diffrn_reflns_number 20047
_diffrn_reflns_theta_full 25.00
_diffrn_reflns_theta_max 25.00
_diffrn_reflns_theta_min 2.99
_diffrn_standards_interval_count 0
_diffrn_standards_interval_time 0
_diffrn_standards_number 0
_exptl_absorpt_coefficient_mu 1.301
_exptl_absorpt_correction_T_max 0.901
_exptl_absorpt_correction_T_min 0.855
_exptl_absorpt_correction_type multi-scan
_exptl_absorpt_process_details
;
CrysAlisPro, Oxford Diffraction Ltd.,
Version 1.171.34.40 (release 27-08-2010 CrysAlis171 .NET)
(compiled Aug 27 2010,11:50:40)
Empirical absorption correction using spherical harmonics,
 implemented in SCALE3 ABSPACK scaling algorithm.
;
_exptl_crystal_colour colorless
_exptl_crystal_density_diffrn 1.604
_exptl_crystal_density_method 'not measured'
_exptl_crystal_description block
_exptl_crystal_F_000 2896
_exptl_crystal_size_max 0.16
_exptl_crystal_size_mid 0.10
_exptl_crystal_size_min 0.08
_refine_diff_density_max 0.529
_refine_diff_density_min -0.463
_refine_diff_density_rms 0.069
_refine_ls_extinction_method none
_refine_ls_goodness_of_fit_ref 1.043
_refine_ls_hydrogen_treatment mixed
_refine_ls_matrix_type full
_refine_ls_number_parameters 421
_refine_ls_number_reflns 5160
_refine_ls_number_restraints 18
_refine_ls_restrained_S_all 1.047
_refine_ls_R_factor_all 0.1415
_refine_ls_R_factor_gt 0.0794
_refine_ls_shift/su_max 0.000
_refine_ls_shift/su_mean 0.000
_refine_ls_structure_factor_coef Fsqd
_refine_ls_weighting_details 'calc w=1/[\s^2^(Fo^2^)+(0.0478P)^2^+19.2138P] where P=(Fo^2^+2Fc^2^)/3'
_refine_ls_weighting_scheme calc
_refine_ls_wR_factor_gt 0.1381
_refine_ls_wR_factor_ref 0.1575
_reflns_number_gt 3093
_reflns_number_total 5160
_reflns_threshold_expression >2sigma(I)
_cod_data_source_file c4ce00212a3.cif
_cod_data_source_block 1
_cod_depositor_comments
;
The following automatic conversions were performed:

'_symmetry_cell_setting' value 'Monoclinic' changed to 'monoclinic'
according to
/usr/data/users/saulius/crontab/automatic-downloads/rss-feeds/RSC/lib/dictionaries/cif_core.dic
dictionary named 'cif_core.dic' version 2.4.2 from 2011-04-26.

Automatic conversion script
Id: cif_fix_values 2281 2013-09-26 08:29:07Z andrius 

 Adding full bibliography for 7214470--7214476.cif.
;
_cod_original_cell_volume 5877(2)
_cod_original_sg_symbol_H-M C2/c
_cod_original_formula_sum 'C30 H23 N6 O9 Zn1.50'
_cod_database_code 7214470

loop_
_symmetry_equiv_pos_as_xyz
'x, y, z'
'-x, y, -z+1/2'
'x+1/2, y+1/2, z'
'-x+1/2, y+1/2, -z+1/2'
'-x, -y, -z'
'x, -y, z-1/2'
'-x+1/2, -y+1/2, -z'
'x+1/2, -y+1/2, z-1/2'

loop_
_atom_site_label
_atom_site_type_symbol
_atom_site_fract_x
_atom_site_fract_y
_atom_site_fract_z
_atom_site_U_iso_or_equiv
_atom_site_adp_type
_atom_site_occupancy
_atom_site_symmetry_multiplicity
_atom_site_calc_flag
_atom_site_refinement_flags
_atom_site_disorder_assembly
_atom_site_disorder_group
C1 C 0.4167(3) 1.4297(10) -0.2766(5) 0.114(3) Uani 1 1 d . . .
H1 H 0.3918 1.5012 -0.3112 0.136 Uiso 1 1 calc R . .
C2 C 0.4093(4) 1.2982(11) -0.2539(5) 0.114(3) Uani 1 1 d . . .
H2 H 0.3793 1.2656 -0.2686 0.137 Uiso 1 1 calc R . .
C3 C 0.4862(3) 1.3183(8) -0.1991(4) 0.077(2) Uani 1 1 d . . .
H3 H 0.5205 1.2986 -0.1671 0.092 Uiso 1 1 calc R . .
C4 C 0.4651(3) 1.0832(8) -0.1652(4) 0.072(2) Uani 1 1 d . . .
C5 C 0.5104(3) 1.0697(8) -0.0967(4) 0.0654(19) Uani 1 1 d . . .
H5 H 0.5353 1.1470 -0.0768 0.078 Uiso 1 1 calc R . .
C6 C 0.5182(3) 0.9387(7) -0.0582(4) 0.0586(17) Uani 1 1 d . . .
C7 C 0.4810(3) 0.8221(7) -0.0886(4) 0.0630(18) Uani 1 1 d . . .
H7 H 0.4863 0.7343 -0.0622 0.076 Uiso 1 1 calc R . .
C8 C 0.4369(3) 0.8377(7) -0.1572(4) 0.0606(18) Uani 1 1 d . A .
C9 C 0.4284(3) 0.9669(8) -0.1967(4) 0.068(2) Uani 1 1 d . . .
H9 H 0.3984 0.9760 -0.2438 0.082 Uiso 1 1 calc R . .
C10 C 0.5953(3) 1.0522(8) 0.0578(4) 0.074(2) Uani 1 1 d . . .
H10 H 0.5903 1.1610 0.0460 0.089 Uiso 1 1 calc R . .
C11 C 0.6336(3) 0.9895(8) 0.1201(4) 0.078(2) Uani 1 1 d . . .
H11 H 0.6603 1.0482 0.1595 0.093 Uiso 1 1 calc R . .
C12 C 0.5870(3) 0.7928(8) 0.0540(4) 0.070(2) Uani 1 1 d . . .
H12 H 0.5744 0.6891 0.0372 0.084 Uiso 1 1 calc R . .
C13 C 0.3932(3) 0.5953(9) -0.1640(3) 0.082(2) Uani 1 1 d D A .
H13 H 0.4188 0.5629 -0.1174 0.099 Uiso 1 1 calc R . .
C14 C 0.3189(5) 0.6325(19) -0.2604(10) 0.122(6) Uani 0.527(16) 1 d PD A 1
H14 H 0.2843 0.6231 -0.2973 0.147 Uiso 0.527(16) 1 calc PR A 1
C15 C 0.3475(4) 0.761(2) -0.2473(10) 0.122(6) Uani 0.527(16) 1 d PD A 1
H15 H 0.3356 0.8571 -0.2726 0.147 Uiso 0.527(16) 1 calc PR A 1
C14A C 0.3300(7) 0.567(2) -0.2746(6) 0.122(6) Uani 0.473(16) 1 d PD A 2
H14A H 0.3023 0.5227 -0.3179 0.147 Uiso 0.473(16) 1 calc PR A 2
C15A C 0.3588(7) 0.695(2) -0.2625(5) 0.122(6) Uani 0.473(16) 1 d PD A 2
H15A H 0.3536 0.7529 -0.2970 0.147 Uiso 0.473(16) 1 calc PR A 2
C16 C 0.6920(2) 0.5274(7) 0.1224(3) 0.0522(16) Uani 1 1 d . . .
C17 C 0.7129(2) 0.5143(7) 0.0904(3) 0.0491(16) Uani 1 1 d . . .
C18 C 0.6899(2) 0.5993(8) 0.0294(3) 0.0581(17) Uani 1 1 d . . .
C19 C 0.7084(3) 0.5997(10) -0.0003(4) 0.079(2) Uani 1 1 d . . .
H19 H 0.6923 0.6584 -0.0412 0.095 Uiso 1 1 calc R . .
C20 C 0.7510(3) 0.5125(10) 0.0306(5) 0.088(2) Uani 1 1 d . . .
H20 H 0.7634 0.5095 0.0100 0.105 Uiso 1 1 calc R . .
C21 C 0.7755(3) 0.4292(8) 0.0928(4) 0.075(2) Uani 1 1 d . . .
H21 H 0.8046 0.3722 0.1142 0.090 Uiso 1 1 calc R . .
C22 C 0.7571(2) 0.4298(7) 0.1232(3) 0.0497(15) Uani 1 1 d . . .
C23 C 0.7855(3) 0.3398(8) 0.1909(4) 0.071(2) Uani 1 1 d . . .
C24 C 0.6438(2) 0.8418(8) -0.0184(4) 0.0566(17) Uani 1 1 d . . .
C25 C 0.6752(3) 0.9532(13) 0.0345(4) 0.097(3) Uani 1 1 d . . .
H25 H 0.6990 0.9198 0.0812 0.117 Uiso 1 1 calc R . .
C26 C 0.6713(5) 1.1115(14) 0.0184(8) 0.132(5) Uani 1 1 d . . .
H26 H 0.6915 1.1865 0.0546 0.158 Uiso 1 1 calc R . .
C27 C 0.6391(4) 1.1623(11) -0.0484(8) 0.122(4) Uani 1 1 d . . .
H27 H 0.6381 1.2707 -0.0585 0.147 Uiso 1 1 calc R . .
C28 C 0.6077(3) 1.0542(9) -0.1018(5) 0.090(2) Uani 1 1 d . . .
H28 H 0.5850 1.0897 -0.1482 0.107 Uiso 1 1 calc R . .
C29 C 0.6092(2) 0.8904(7) -0.0874(3) 0.0523(16) Uani 1 1 d . . .
C30 C 0.5720(3) 0.7785(9) -0.1479(4) 0.068(2) Uani 1 1 d . . .
N1 N 0.4649(2) 1.4406(6) -0.2419(3) 0.0717(17) Uani 1 1 d . . .
N2 N 0.4547(2) 1.2242(7) -0.2051(3) 0.0787(18) Uani 1 1 d . . .
N3 N 0.6282(2) 0.8238(6) 0.1182(3) 0.0687(16) Uani 1 1 d . . .
N4 N 0.5641(2) 0.9278(6) 0.0139(3) 0.0601(14) Uani 1 1 d . . .
N5 N 0.3969(2) 0.7227(6) -0.1904(3) 0.0670(16) Uani 1 1 d D . .
N6 N 0.3508(2) 0.5201(6) -0.2086(3) 0.0649(15) Uani 1 1 d D . .
O1 O 0.65000(16) 0.4674(5) 0.0902(2) 0.0652(12) Uani 1 1 d . . .
O2 O 0.71815(16) 0.6056(5) 0.1788(2) 0.0662(12) Uani 1 1 d . . .
O3 O 0.7625(2) 0.2604(7) 0.1990(3) 0.0857(16) Uani 1 1 d . . .
O4 O 0.8315(2) 0.3480(6) 0.2360(3) 0.112(2) Uani 1 1 d . . .
O5 O 0.64616(16) 0.6807(6) -0.0020(2) 0.0805(15) Uani 1 1 d . . .
O6 O 0.55311(19) 0.6695(6) -0.1415(3) 0.0884(16) Uani 1 1 d . . .
O7 O 0.5602(3) 0.8032(7) -0.2032(3) 0.124(2) Uani 1 1 d . . .
O8 O 0.56409(18) 0.4557(6) -0.0471(3) 0.0900(16) Uani 1 1 d D . .
H8A H 0.5920 0.4587 -0.0042 0.135 Uiso 1 1 d RD . .
H8B H 0.5613 0.5388 -0.0684 0.135 Uiso 1 1 d RD . .
O9 O 0.4988(3) 1.4034(8) -0.0398(5) 0.176(3) Uani 1 1 d D . .
H9B H 0.4737 1.3524 -0.0760 0.264 Uiso 1 1 d RD . .
H9A H 0.5205 1.4227 -0.0411 0.264 Uiso 1 1 d RD . .
Zn1 Zn 0.5000 1.60873(11) -0.2500 0.0566(3) Uani 1 2 d S . .
Zn2 Zn 0.67818(3) 0.66932(8) 0.19908(4) 0.0622(3) Uani 1 1 d . . .

loop_
_atom_site_aniso_label
_atom_site_aniso_U_11
_atom_site_aniso_U_22
_atom_site_aniso_U_33
_atom_site_aniso_U_23
_atom_site_aniso_U_13
_atom_site_aniso_U_12
C1 0.082(7) 0.097(7) 0.096(7) 0.030(5) 0.038(6) -0.022(5)
C2 0.083(7) 0.101(7) 0.111(7) 0.017(6) 0.051(6) -0.035(6)
C3 0.073(5) 0.063(5) 0.066(5) 0.009(4) 0.038(4) -0.018(4)
C4 0.099(6) 0.046(4) 0.074(5) 0.000(4) 0.061(5) -0.019(4)
C5 0.082(5) 0.052(4) 0.068(5) -0.004(4) 0.054(5) -0.017(4)
C6 0.074(5) 0.044(4) 0.073(5) 0.001(4) 0.057(5) 0.001(3)
C7 0.087(5) 0.037(4) 0.087(6) 0.005(4) 0.068(5) -0.001(4)
C8 0.077(5) 0.042(4) 0.078(5) -0.004(4) 0.059(5) -0.006(4)
C9 0.093(6) 0.049(4) 0.066(5) -0.006(4) 0.057(5) -0.013(4)
C10 0.084(6) 0.043(4) 0.092(6) 0.005(4) 0.061(5) 0.002(4)
C11 0.094(6) 0.046(4) 0.090(6) 0.000(4) 0.063(5) 0.003(4)
C12 0.096(6) 0.035(4) 0.089(6) 0.002(4) 0.068(6) -0.001(4)
C13 0.113(7) 0.072(5) 0.066(5) -0.007(4) 0.063(5) -0.037(5)
C14 0.072(7) 0.053(8) 0.149(8) 0.050(7) 0.044(6) 0.007(5)
C15 0.072(7) 0.053(8) 0.149(8) 0.050(7) 0.044(6) 0.007(5)
C14A 0.072(7) 0.053(8) 0.149(8) 0.050(7) 0.044(6) 0.007(5)
C15A 0.072(7) 0.053(8) 0.149(8) 0.050(7) 0.044(6) 0.007(5)
C16 0.051(4) 0.044(4) 0.049(4) 0.010(3) 0.030(4) 0.007(3)
C17 0.048(4) 0.046(4) 0.038(4) -0.005(3) 0.024(3) -0.012(3)
C18 0.045(4) 0.060(4) 0.053(4) 0.005(4) 0.029(4) -0.014(3)
C19 0.071(5) 0.098(6) 0.066(5) 0.007(4) 0.047(5) -0.012(5)
C20 0.106(7) 0.092(6) 0.107(7) -0.009(5) 0.090(7) -0.016(5)
C21 0.075(5) 0.064(5) 0.094(6) -0.011(4) 0.062(5) -0.001(4)
C22 0.050(4) 0.044(4) 0.049(4) -0.006(3) 0.032(4) -0.007(3)
C23 0.068(6) 0.052(4) 0.079(6) -0.007(4) 0.046(5) 0.009(4)
C24 0.050(4) 0.058(4) 0.062(5) -0.013(4) 0.039(4) -0.020(3)
C25 0.073(6) 0.134(8) 0.072(5) -0.038(6) 0.046(5) -0.047(6)
C26 0.147(12) 0.094(9) 0.197(13) -0.089(9) 0.135(11) -0.079(8)
C27 0.132(10) 0.039(5) 0.217(13) -0.021(8) 0.130(10) -0.018(6)
C28 0.099(6) 0.049(5) 0.117(7) 0.019(5) 0.074(6) 0.013(4)
C29 0.053(4) 0.042(3) 0.058(4) -0.001(3) 0.037(4) -0.002(3)
C30 0.072(5) 0.061(5) 0.059(5) 0.002(4) 0.041(5) 0.017(4)
N1 0.067(4) 0.055(3) 0.053(4) 0.005(3) 0.028(3) -0.019(3)
N2 0.074(5) 0.064(4) 0.065(4) 0.002(3) 0.036(4) -0.024(3)
N3 0.084(4) 0.048(3) 0.079(4) 0.000(3) 0.059(4) -0.003(3)
N4 0.073(4) 0.038(3) 0.079(4) 0.001(3) 0.056(4) -0.003(3)
N5 0.076(4) 0.038(3) 0.081(4) 0.001(3) 0.053(4) -0.007(3)
N6 0.079(4) 0.045(3) 0.076(4) -0.005(3) 0.056(4) -0.013(3)
O1 0.057(3) 0.071(3) 0.070(3) -0.003(2) 0.045(3) -0.013(2)
O2 0.066(3) 0.068(3) 0.056(3) -0.012(2) 0.040(3) -0.010(2)
O3 0.082(4) 0.090(4) 0.075(4) 0.026(3) 0.052(3) 0.018(3)
O4 0.072(4) 0.092(4) 0.087(4) 0.003(3) 0.025(4) 0.017(3)
O5 0.043(3) 0.084(3) 0.083(3) 0.043(3) 0.032(3) 0.004(2)
O6 0.086(4) 0.087(4) 0.077(4) -0.030(3) 0.052(3) -0.041(3)
O7 0.176(7) 0.089(4) 0.070(4) -0.005(3) 0.072(4) -0.006(4)
O8 0.076(3) 0.087(3) 0.083(4) -0.013(3) 0.047(3) -0.031(3)
O9 0.208(8) 0.115(5) 0.311(11) 0.039(6) 0.220(9) 0.026(5)
Zn1 0.0598(7) 0.0367(5) 0.0561(7) 0.000 0.0342(6) 0.000
Zn2 0.0725(6) 0.0481(4) 0.0711(6) -0.0056(4) 0.0520(5) -0.0108(4)

loop_
_atom_type_symbol
_atom_type_description
_atom_type_scat_dispersion_real
_atom_type_scat_dispersion_imag
_atom_type_scat_source
C C 0.0033 0.0016 'International Tables Vol C Tables 4.2.6.8 and 6.1.1.4'
H H 0.0000 0.0000 'International Tables Vol C Tables 4.2.6.8 and 6.1.1.4'
N N 0.0061 0.0033 'International Tables Vol C Tables 4.2.6.8 and 6.1.1.4'
O O 0.0106 0.0060 'International Tables Vol C Tables 4.2.6.8 and 6.1.1.4'
Zn Zn 0.2839 1.4301 'International Tables Vol C Tables 4.2.6.8 and 6.1.1.4'

loop_
_geom_angle_atom_site_label_1
_geom_angle_atom_site_label_2
_geom_angle_atom_site_label_3
_geom_angle
_geom_angle_site_symmetry_1
_geom_angle_site_symmetry_3
N1 C1 C2 109.9(8) . .
N1 C1 H1 125.0 . .
C2 C1 H1 125.0 . .
N2 C2 C1 106.1(8) . .
N2 C2 H2 127.0 . .
C1 C2 H2 127.0 . .
N1 C3 N2 113.8(7) . .
N1 C3 H3 123.1 . .
N2 C3 H3 123.1 . .
C5 C4 C9 121.9(6) . .
C5 C4 N2 119.5(6) . .
C9 C4 N2 118.5(7) . .
C4 C5 C6 118.3(6) . .
C4 C5 H5 120.8 . .
C6 C5 H5 120.8 . .
C5 C6 C7 120.5(7) . .
C5 C6 N4 118.6(6) . .
C7 C6 N4 120.8(6) . .
C8 C7 C6 119.5(6) . .
C8 C7 H7 120.2 . .
C6 C7 H7 120.2 . .
C7 C8 C9 121.0(6) . .
C7 C8 N5 121.6(6) . .
C9 C8 N5 117.4(7) . .
C8 C9 C4 118.6(7) . .
C8 C9 H9 120.7 . .
C4 C9 H9 120.7 . .
C11 C10 N4 107.7(6) . .
C11 C10 H10 126.2 . .
N4 C10 H10 126.2 . .
C10 C11 N3 109.9(7) . .
C10 C11 H11 125.0 . .
N3 C11 H11 125.0 . .
N3 C12 N4 112.8(6) . .
N3 C12 H12 123.6 . .
N4 C12 H12 123.6 . .
N6 C13 N5 114.3(6) . .
N6 C13 H13 122.9 . .
N5 C13 H13 122.9 . .
C15 C14 N6 107.2(9) . .
C15 C14 H14 126.4 . .
N6 C14 H14 126.4 . .
C14 C15 N5 108.0(8) . .
C14 C15 H15 126.0 . .
N5 C15 H15 126.0 . .
C15A C14A N6 105.3(10) . .
C15A C14A H14A 127.3 . .
N6 C14A H14A 127.3 . .
C14A C15A N5 109.4(9) . .
C14A C15A H15A 125.3 . .
N5 C15A H15A 125.3 . .
O1 C16 O2 125.4(6) . .
O1 C16 C17 118.8(6) . .
O2 C16 C17 115.7(6) . .
C18 C17 C22 118.7(6) . .
C18 C17 C16 118.8(6) . .
C22 C17 C16 122.3(5) . .
C19 C18 O5 120.7(6) . .
C19 C18 C17 121.9(7) . .
O5 C18 C17 117.4(6) . .
C18 C19 C20 119.6(7) . .
C18 C19 H19 120.2 . .
C20 C19 H19 120.2 . .
C19 C20 C21 119.5(7) . .
C19 C20 H20 120.3 . .
C21 C20 H20 120.3 . .
C22 C21 C20 120.9(7) . .
C22 C21 H21 119.5 . .
C20 C21 H21 119.5 . .
C21 C22 C17 119.3(6) . .
C21 C22 C23 118.4(7) . .
C17 C22 C23 122.2(6) . .
O3 C23 O4 122.4(8) . .
O3 C23 C22 119.1(7) . .
O4 C23 C22 118.5(8) . .
C29 C24 C25 120.1(7) . .
C29 C24 O5 119.8(5) . .
C25 C24 O5 120.1(7) . .
C26 C25 C24 120.0(9) . .
C26 C25 H25 120.0 . .
C24 C25 H25 120.0 . .
C27 C26 C25 121.4(10) . .
C27 C26 H26 119.3 . .
C25 C26 H26 119.3 . .
C26 C27 C28 119.6(9) . .
C26 C27 H27 120.2 . .
C28 C27 H27 120.2 . .
C27 C28 C29 120.7(8) . .
C27 C28 H28 119.6 . .
C29 C28 H28 119.6 . .
C24 C29 C28 118.1(6) . .
C24 C29 C30 123.5(6) . .
C28 C29 C30 118.4(7) . .
O7 C30 O6 122.0(8) . .
O7 C30 C29 118.2(8) . .
O6 C30 C29 119.7(7) . .
O7 C30 Zn1 65.3(5) . 1_545
O6 C30 Zn1 57.0(4) . 1_545
C29 C30 Zn1 171.4(5) . 1_545
C3 N1 C1 104.9(6) . .
C3 N1 Zn1 125.7(5) . .
C1 N1 Zn1 129.3(5) . .
C3 N2 C2 105.1(6) . .
C3 N2 C4 129.0(7) . .
C2 N2 C4 125.6(7) . .
C12 N3 C11 104.7(6) . .
C12 N3 Zn2 129.5(5) . .
C11 N3 Zn2 125.7(6) . .
C12 N4 C10 104.8(6) . .
C12 N4 C6 127.9(6) . .
C10 N4 C6 127.3(6) . .
C13 N5 C15 102.1(7) . .
C13 N5 C15A 102.2(7) . .
C15 N5 C15A 39.6(11) . .
C13 N5 C8 130.4(6) . .
C15 N5 C8 122.8(7) . .
C15A N5 C8 125.4(8) . .
C13 N6 C14 103.9(7) . .
C13 N6 C14A 105.6(7) . .
C14 N6 C14A 38.3(11) . .
C13 N6 Zn2 132.7(5) . 5_665
C14 N6 Zn2 119.1(7) . 5_665
C14A N6 Zn2 120.1(7) . 5_665
C16 O2 Zn2 110.9(4) . .
C23 O3 Zn2 100.6(5) . 4_645
C23 O4 Zn2 82.0(5) . 4_645
C18 O5 C24 116.6(5) . .
C30 O6 Zn1 93.9(5) . 1_545
C30 O7 Zn1 85.9(5) . 1_545
H8A O8 H8B 109.4 . .
H9B O9 H9A 111.9 . .
N1 Zn1 N1 93.0(4) 2_654 .
N1 Zn1 O6 104.4(2) 2_654 1_565
N1 Zn1 O6 94.5(2) . 1_565
N1 Zn1 O6 94.5(2) 2_654 2_664
N1 Zn1 O6 104.4(2) . 2_664
O6 Zn1 O6 152.6(3) 1_565 2_664
N1 Zn1 O7 94.5(2) 2_654 1_565
N1 Zn1 O7 152.3(2) . 1_565
O6 Zn1 O7 57.81(19) 1_565 1_565
O6 Zn1 O7 101.6(2) 2_664 1_565
N1 Zn1 O7 152.3(2) 2_654 2_664
N1 Zn1 O7 94.5(2) . 2_664
O6 Zn1 O7 101.6(2) 1_565 2_664
O6 Zn1 O7 57.81(19) 2_664 2_664
O7 Zn1 O7 91.0(3) 1_565 2_664
N1 Zn1 C30 102.4(2) 2_654 1_565
N1 Zn1 C30 123.5(3) . 1_565
O6 Zn1 C30 29.1(2) 1_565 1_565
O6 Zn1 C30 127.6(3) 2_664 1_565
O7 Zn1 C30 28.8(2) 1_565 1_565
O7 Zn1 C30 95.5(2) 2_664 1_565
N1 Zn1 C30 123.5(3) 2_654 2_664
N1 Zn1 C30 102.4(2) . 2_664
O6 Zn1 C30 127.6(3) 1_565 2_664
O6 Zn1 C30 29.1(2) 2_664 2_664
O7 Zn1 C30 95.5(2) 1_565 2_664
O7 Zn1 C30 28.8(2) 2_664 2_664
C30 Zn1 C30 112.3(3) 1_565 2_664
O2 Zn2 N6 113.5(2) . 5_665
O2 Zn2 N3 100.9(2) . .
N6 Zn2 N3 116.4(2) 5_665 .
O2 Zn2 O3 97.5(2) . 4_655
N6 Zn2 O3 106.9(2) 5_665 4_655
N3 Zn2 O3 119.9(2) . 4_655
O2 Zn2 O4 148.36(19) . 4_655
N6 Zn2 O4 91.4(2) 5_665 4_655
N3 Zn2 O4 83.6(2) . 4_655
O3 Zn2 O4 54.9(2) 4_655 4_655

loop_
_geom_bond_atom_site_label_1
_geom_bond_atom_site_label_2
_geom_bond_distance
_geom_bond_site_symmetry_2
C1 N1 1.334(9) .
C1 C2 1.365(10) .
C1 H1 0.9300 .
C2 N2 1.362(10) .
C2 H2 0.9300 .
C3 N1 1.299(8) .
C3 N2 1.325(8) .
C3 H3 0.9300 .
C4 C5 1.372(9) .
C4 C9 1.381(9) .
C4 N2 1.437(8) .
C5 C6 1.377(8) .
C5 H5 0.9300 .
C6 C7 1.393(8) .
C6 N4 1.423(8) .
C7 C8 1.362(9) .
C7 H7 0.9300 .
C8 C9 1.371(8) .
C8 N5 1.441(8) .
C9 H9 0.9300 .
C10 C11 1.321(9) .
C10 N4 1.370(8) .
C10 H10 0.9300 .
C11 N3 1.383(8) .
C11 H11 0.9300 .
C12 N3 1.293(8) .
C12 N4 1.358(8) .
C12 H12 0.9300 .
C13 N6 1.294(8) .
C13 N5 1.327(7) .
C13 H13 0.9300 .
C14 C15 1.370(9) .
C14 N6 1.373(8) .
C14 H14 0.9300 .
C15 N5 1.373(9) .
C15 H15 0.9300 .
C14A C15A 1.373(9) .
C14A N6 1.388(9) .
C14A H14A 0.9300 .
C15A N5 1.391(9) .
C15A H15A 0.9300 .
C16 O1 1.250(7) .
C16 O2 1.255(7) .
C16 C17 1.508(8) .
C17 C18 1.384(8) .
C17 C22 1.400(8) .
C18 C19 1.365(9) .
C18 O5 1.383(8) .
C19 C20 1.380(10) .
C19 H19 0.9300 .
C20 C21 1.391(10) .
C20 H20 0.9300 .
C21 C22 1.377(9) .
C21 H21 0.9300 .
C22 C23 1.499(10) .
C23 O3 1.215(8) .
C23 O4 1.231(8) .
C24 C29 1.371(8) .
C24 C25 1.378(9) .
C24 O5 1.387(7) .
C25 C26 1.355(13) .
C25 H25 0.9300 .
C26 C27 1.339(13) .
C26 H26 0.9300 .
C27 C28 1.365(12) .
C27 H27 0.9300 .
C28 C29 1.399(8) .
C28 H28 0.9300 .
C29 C30 1.501(9) .
C30 O7 1.219(8) .
C30 O6 1.229(8) .
C30 Zn1 2.523(8) 1_545
N1 Zn1 2.024(5) .
N3 Zn2 2.033(6) .
N6 Zn2 2.020(5) 5_665
O2 Zn2 1.979(4) .
O3 Zn2 2.103(5) 4_645
O4 Zn2 2.485(6) 4_645
O6 Zn1 2.122(5) 1_545
O7 Zn1 2.298(7) 1_545
O8 H8A 0.8518 .
O8 H8B 0.8498 .
O9 H9B 0.8492 .
O9 H9A 0.8524 .
Zn1 N1 2.024(5) 2_654
Zn1 O6 2.122(5) 1_565
Zn1 O6 2.122(5) 2_664
Zn1 O7 2.298(7) 1_565
Zn1 O7 2.298(7) 2_664
Zn1 C30 2.523(8) 1_565
Zn1 C30 2.523(8) 2_664
Zn2 N6 2.020(5) 5_665
Zn2 O3 2.103(5) 4_655
Zn2 O4 2.485(6) 4_655
